data_1008860
loop_
_publ_author_name
'de Matos Gomes, E'
'Ortega, J'
'Extebarria, J'
'Zuniga, F J'
'Breczewski, T'

_publ_section_title
;
The crystal structure and optical activity of potassium dithionate, K2
S2 O6
;
_journal_coden_ASTM JCOMEL
_journal_name_full 'Journal of Physics: Condensed Matter'
_journal_page_first 2063
_journal_page_last 2071
_journal_paper_doi 10.1088/0953-8984/8/12/018
_journal_volume 8
_journal_year 1996
_chemical_formula_structural 'K2 (S2 O6)'
_chemical_formula_sum 'K2 O6 S2'
_chemical_name_systematic 'Dipotassium dithionate(V)'
_space_group_IT_number 150
_symmetry_cell_setting trigonal
_symmetry_Int_Tables_number 150
_symmetry_space_group_name_Hall 'P 3 2"'
_symmetry_space_group_name_H-M 'P 3 2 1'
_cell_angle_alpha 90
_cell_angle_beta 90
_cell_angle_gamma 120
_cell_formula_units_Z 3
_cell_length_a 9.782(1)
_cell_length_b 9.782(1)
_cell_length_c 6.298(2)
_cell_volume 521.9
_refine_ls_R_factor_all 0.024
_cod_database_code 1008860

loop_
_symmetry_equiv_pos_as_xyz
x,y,z
-y,x-y,z
y-x,-x,z
y,x,-z
-x,y-x,-z
x-y,-y,-z

loop_
_atom_site_aniso_label
_atom_site_aniso_U_11
_atom_site_aniso_U_12
_atom_site_aniso_U_13
_atom_site_aniso_U_22
_atom_site_aniso_U_23
_atom_site_aniso_U_33
K1 0.02531(8) 0.01142(5) 0.00025(4) 0.02284(10) 0.00050(8) 0.02309(9)
K2 0.02756(9) 0.01718(8) 0.00159(5) 0.03436(16) 0.00318(10) 0.0297(1)
S1 0.02212(8) 0.01106(4) 0. 0.02212(8) 0. 0.0209(1)
S2 0.01967(8) 0.00984(4) 0. 0.01967(8) 0. 0.0208(1)
S3 0.02300(8) 0.01150(4) 0. 0.02300(8) 0. 0.0213(1)
O1 0.0295(4) 0.0013(3) 0.0099(3) 0.0456(5) -0.0059(3) 0.0306(3)
O2 0.0292(3) 0.0073(3) 0.0008(2) 0.0233(3) 0.0066(2) 0.0294(3)

loop_
_atom_site_label
_atom_site_type_symbol
_atom_site_symmetry_multiplicity
_atom_site_Wyckoff_symbol
_atom_site_fract_x
_atom_site_fract_y
_atom_site_fract_z
_atom_site_occupancy
_atom_site_attached_hydrogens
_atom_site_calc_flag
K1 K1+ 3 e 0.61948(3) 0. 0. 1. 0 d
K2 K1+ 3 f 0.29363(3) 0. 0.5 1. 0 d
S1 S5+ 2 c 0. 0. 0.82910(5) 1. 0 d
S2 S5+ 2 d 0.3333 0.6667 0.73790(5) 1. 0 d
S3 S5+ 2 d 0.3333 0.6667 0.39859(5) 1. 0 d
O1 O2- 6 g 0.1557(1) 0.1241(1) 0.7682(2) 1. 0 d
O2 O2- 6 g 0.2046(1) 0.5117(1) 0.7985(1) 1. 0 d
O3 O2- 6 g 0.1750(1) 0.6235(2) 0.3441(2) 1. 0 d

loop_
_atom_type_symbol
_atom_type_oxidation_number
K1+ 1.000
S5+ 5.000
O2- -2.000
